data_4343002
loop_
_publ_author_name
'Bia\/lek, Micha\/l J'
'Bia\/lo\'nska, Agata'
'Latos-Gra\.zy\'nski, Lechos\/law'

_publ_section_title
;
 Oxidation and Oxygenation of Carbonyl Ruthenium(II) Azuliporphyrin.
;
_journal_issue 13
_journal_name_full 'Inorganic chemistry'
_journal_page_first 6184
_journal_page_last 6194
_journal_paper_doi 10.1021/acs.inorgchem.5b00324
_journal_volume 54
_journal_year 2015
_chemical_absolute_configuration ad
_chemical_formula_moiety 'C102 H62 N6 O4 Ru2, C H2 Cl2'
_chemical_formula_sum 'C103 H64 Cl2 N6 O4 Ru2'
_chemical_formula_weight 1722.64
_chemical_name_systematic
;
 ?
;
_space_group_crystal_system tetragonal
_space_group_IT_number 96
_space_group_name_Hall 'P 4nw 2abw'
_space_group_name_H-M_alt 'P 43 21 2'
_symmetry_space_group_name_Hall 'P 4nw 2abw'
_symmetry_space_group_name_H-M 'P 43 21 2'
_atom_sites_solution_hydrogens geom
_audit_creation_method SHELXL-2014
_cell_angle_alpha 90
_cell_angle_beta 90
_cell_angle_gamma 90
_cell_formula_units_Z 4
_cell_length_a 13.427(3)
_cell_length_b 13.427(3)
_cell_length_c 44.203(7)
_cell_measurement_reflns_used 416
_cell_measurement_temperature 100.02(10)
_cell_measurement_theta_max 17.6050
_cell_measurement_theta_min 3.1460
_cell_volume 7969(3)
_computing_cell_refinement
;
CrysAlisPro, Agilent Technologies,
Version 1.171.36.28 (release 01-02-2013 CrysAlis171 .NET)
(compiled Feb  1 2013,16:14:44)
;
_computing_data_collection
;
CrysAlisPro, Agilent Technologies,
Version 1.171.36.28 (release 01-02-2013 CrysAlis171 .NET)
(compiled Feb  1 2013,16:14:44)
;
_computing_data_reduction
;
CrysAlisPro, Agilent Technologies,
Version 1.171.36.28 (release 01-02-2013 CrysAlis171 .NET)
(compiled Feb  1 2013,16:14:44)
;
_computing_structure_refinement 'SHELXL-2014 (Sheldrick, 2014)'
_computing_structure_solution 'SHELXS-2014 (Sheldrick, 2014)'
_diffrn_ambient_temperature 100.02(10)
_diffrn_detector_area_resol_mean 10.3456
_diffrn_measured_fraction_theta_full 0.966
_diffrn_measured_fraction_theta_max 0.991
_diffrn_measurement_device_type 'Xcalibur, Ruby'
_diffrn_measurement_method '\w scans'
_diffrn_radiation_monochromator graphite
_diffrn_radiation_source 'Enhance (Mo) X-ray Source'
_diffrn_radiation_type MoK\a
_diffrn_radiation_wavelength 0.71073
_diffrn_reflns_av_R_equivalents 0.2453
_diffrn_reflns_av_unetI/netI 0.5481
_diffrn_reflns_laue_measured_fraction_full 0.966
_diffrn_reflns_laue_measured_fraction_max 0.991
_diffrn_reflns_limit_h_max 5
_diffrn_reflns_limit_h_min -15
_diffrn_reflns_limit_k_max 14
_diffrn_reflns_limit_k_min -11
_diffrn_reflns_limit_l_max 52
_diffrn_reflns_limit_l_min -31
_diffrn_reflns_number 14677
_diffrn_reflns_point_group_measured_fraction_full 0.963
_diffrn_reflns_point_group_measured_fraction_max 0.988
_diffrn_reflns_theta_full 25.242
_diffrn_reflns_theta_max 24.996
_diffrn_reflns_theta_min 2.759
_exptl_absorpt_coefficient_mu 0.507
_exptl_absorpt_correction_type none
_exptl_crystal_colour green
_exptl_crystal_density_diffrn 1.436
_exptl_crystal_description plate
_exptl_crystal_F_000 3512
_exptl_crystal_size_max 0.18
_exptl_crystal_size_mid 0.10
_exptl_crystal_size_min 0.03
_refine_diff_density_max 0.956
_refine_diff_density_min -0.455
_refine_diff_density_rms 0.102
_refine_ls_abs_structure_details
;
 Flack x determined using 395 quotients [(I+)-(I-)]/[(I+)+(I-)]
 (Parsons, Flack and Wagner, Acta Cryst. B69 (2013) 249-259).
;
_refine_ls_abs_structure_Flack -0.08(10)
_refine_ls_extinction_method none
_refine_ls_goodness_of_fit_ref 0.967
_refine_ls_hydrogen_treatment constr
_refine_ls_matrix_type full
_refine_ls_number_parameters 513
_refine_ls_number_reflns 6935
_refine_ls_number_restraints 379
_refine_ls_restrained_S_all 0.947
_refine_ls_R_factor_all 0.3286
_refine_ls_R_factor_gt 0.1055
_refine_ls_shift/su_max 0.000
_refine_ls_shift/su_mean 0.000
_refine_ls_structure_factor_coef Fsqd
_refine_ls_weighting_details 'w=1/[\s^2^(Fo^2^)+(0.0353P)^2^] where P=(Fo^2^+2Fc^2^)/3'
_refine_ls_weighting_scheme calc
_refine_ls_wR_factor_gt 0.1698
_refine_ls_wR_factor_ref 0.2643
_reflns_Friedel_coverage 0.708
_reflns_friedel_fraction_full 0.958
_reflns_friedel_fraction_max 0.984
_reflns_number_gt 1994
_reflns_number_total 6935
_reflns_threshold_expression 'I > 2\s(I)'
_cod_data_source_file ic5b00324_si_002.cif
_cod_data_source_block 4
_cod_depositor_comments 'Adding full bibliography for 4343001--4343002.cif.'
_cod_original_cell_volume 7969(4)
_cod_database_code 4343002
_shelx_space_group_comment
;
The symmetry employed for this shelxl refinement is uniquely defined
by the following loop, which should always be used as a source of
symmetry information in preference to the above space-group names.
They are only intended as comments.
;
_shelxl_version_number 2014-3

loop_
_space_group_symop_operation_xyz
'x, y, z'
'-x, -y, z+1/2'
'-y+1/2, x+1/2, z+3/4'
'y+1/2, -x+1/2, z+1/4'
'-x+1/2, y+1/2, -z+3/4'
'x+1/2, -y+1/2, -z+1/4'
'y, x, -z'
'-y, -x, -z+1/2'

loop_
_atom_site_label
_atom_site_type_symbol
_atom_site_fract_x
_atom_site_fract_y
_atom_site_fract_z
_atom_site_U_iso_or_equiv
_atom_site_adp_type
_atom_site_occupancy
_atom_site_site_symmetry_order
_atom_site_calc_flag
_atom_site_refinement_flags_posn
_atom_site_refinement_flags_adp
Ru1 Ru 0.90754(19) 1.08953(19) -0.00715(4) 0.0416(6) Uani 1 1 d . .
O21 O 1.0197(12) 1.0045(12) -0.0281(3) 0.045(4) Uani 1 1 d . U
N22 N 0.8161(16) 0.9696(17) -0.0169(4) 0.043(5) Uani 1 1 d . U
N23 N 0.8243(17) 1.1313(17) 0.0263(4) 0.051(5) Uani 1 1 d . U
N24 N 1.0044(14) 1.2033(15) -0.0030(4) 0.044(4) Uani 1 1 d . U
C1 C 1.049(2) 1.126(2) -0.0666(5) 0.041(5) Uani 1 1 d . U
C2A C 1.037(2) 1.202(2) -0.1187(5) 0.048(5) Uani 1 1 d . U
H2AA H 1.0681 1.2586 -0.1108 0.058 Uiso 1 1 calc R U
C2 C 1.018(2) 1.134(2) -0.0977(5) 0.047(5) Uani 1 1 d . U
C2C C 0.975(2) 1.149(2) -0.1676(5) 0.055(6) Uani 1 1 d . U
H2CA H 0.9760 1.1660 -0.1880 0.066 Uiso 1 1 calc R U
C2B C 1.022(2) 1.209(2) -0.1492(5) 0.053(6) Uani 1 1 d . U
H2BA H 1.0490 1.2651 -0.1582 0.064 Uiso 1 1 calc R U
C3A C 0.909(2) 1.022(2) -0.1328(5) 0.059(6) Uani 1 1 d . U
H3AA H 0.8623 0.9711 -0.1328 0.071 Uiso 1 1 calc R U
C3B C 0.926(2) 1.065(2) -0.1598(5) 0.058(6) Uani 1 1 d . U
H3BA H 0.8989 1.0301 -0.1761 0.069 Uiso 1 1 calc R U
C3 C 0.952(2) 1.045(2) -0.1042(5) 0.049(5) Uani 1 1 d . U
C4 C 0.9418(19) 0.993(2) -0.0755(5) 0.044(5) Uani 1 1 d . U
C5 C 0.8705(18) 0.919(2) -0.0684(5) 0.043(5) Uani 1 1 d . U
C6 C 0.8205(19) 0.906(2) -0.0416(5) 0.042(5) Uani 1 1 d . U
C7 C 0.745(2) 0.835(2) -0.0375(5) 0.045(5) Uani 1 1 d . U
H7A H 0.7349 0.7793 -0.0499 0.055 Uiso 1 1 calc R U
C8 C 0.687(2) 0.859(2) -0.0125(5) 0.048(6) Uani 1 1 d . U
H8A H 0.6303 0.8252 -0.0056 0.058 Uiso 1 1 calc R U
C9 C 0.7325(19) 0.9461(19) 0.0004(6) 0.043(5) Uani 1 1 d . U
C10 C 0.696(2) 1.004(2) 0.0253(5) 0.048(5) Uani 1 1 d . U
C11 C 0.738(2) 1.089(3) 0.0370(5) 0.050(5) Uani 1 1 d . U
C12 C 0.703(2) 1.147(2) 0.0637(5) 0.049(6) Uani 1 1 d . U
H12A H 0.6462 1.1336 0.0753 0.059 Uiso 1 1 calc R U
C13 C 0.766(2) 1.220(2) 0.0680(5) 0.048(5) Uani 1 1 d . U
H13A H 0.7611 1.2684 0.0829 0.057 Uiso 1 1 calc R U
C14 C 0.847(2) 1.212(2) 0.0449(6) 0.048(5) Uani 1 1 d . U
C15 C 0.926(2) 1.276(2) 0.0440(5) 0.049(5) Uani 1 1 d . U
C16 C 1.004(2) 1.267(2) 0.0222(6) 0.047(5) Uani 1 1 d . U
C17 C 1.093(2) 1.324(2) 0.0202(5) 0.054(6) Uani 1 1 d . U
H17A H 1.1133 1.3702 0.0345 0.065 Uiso 1 1 calc R U
C18 C 1.145(2) 1.3021(19) -0.0047(5) 0.048(5) Uani 1 1 d . U
H18A H 1.2058 1.3293 -0.0101 0.057 Uiso 1 1 calc R U
C19 C 1.089(2) 1.228(2) -0.0220(5) 0.044(5) Uani 1 1 d . U
C20 C 1.106(2) 1.197(2) -0.0507(5) 0.045(5) Uani 1 1 d . U
C21 C 1.0059(19) 1.044(2) -0.0537(6) 0.044(5) Uani 1 1 d . U
C25 C 0.849(2) 0.841(2) -0.0919(5) 0.048(5) Uani 1 1 d . U
C26 C 0.931(2) 0.794(2) -0.1059(5) 0.056(6) Uani 1 1 d . U
H26A H 0.9955 0.8091 -0.0996 0.067 Uiso 1 1 calc R U
C27 C 0.916(2) 0.727(2) -0.1286(5) 0.056(6) Uani 1 1 d . U
H27A H 0.9706 0.6945 -0.1372 0.067 Uiso 1 1 calc R U
C28 C 0.822(2) 0.706(2) -0.1387(6) 0.053(6) Uani 1 1 d . U
H28A H 0.8134 0.6600 -0.1543 0.063 Uiso 1 1 calc R U
C29 C 0.739(2) 0.751(2) -0.1268(5) 0.050(6) Uani 1 1 d . U
H29A H 0.6755 0.7340 -0.1331 0.060 Uiso 1 1 calc R U
C30 C 0.755(2) 0.823(2) -0.1045(5) 0.051(6) Uani 1 1 d . U
H30A H 0.7015 0.8600 -0.0977 0.061 Uiso 1 1 calc R U
C31 C 0.603(2) 0.962(2) 0.0397(5) 0.055(5) Uani 1 1 d . U
C32 C 0.515(2) 0.990(3) 0.0322(6) 0.064(6) Uani 1 1 d . U
H32A H 0.5105 1.0391 0.0175 0.076 Uiso 1 1 calc R U
C33 C 0.425(2) 0.953(2) 0.0440(6) 0.069(6) Uani 1 1 d . U
H33A H 0.3633 0.9787 0.0380 0.083 Uiso 1 1 calc R U
C34 C 0.432(2) 0.880(2) 0.0644(6) 0.069(6) Uani 1 1 d . U
H34A H 0.3750 0.8529 0.0730 0.083 Uiso 1 1 calc R U
C35 C 0.522(3) 0.844(3) 0.0727(6) 0.070(6) Uani 1 1 d . U
H35A H 0.5265 0.7952 0.0874 0.084 Uiso 1 1 calc R U
C36 C 0.607(2) 0.881(2) 0.0591(5) 0.063(6) Uani 1 1 d . U
H36A H 0.6683 0.8516 0.0631 0.075 Uiso 1 1 calc R U
C37 C 0.943(2) 1.358(2) 0.0654(6) 0.051(5) Uani 1 1 d . U
C38 C 0.953(2) 1.344(2) 0.0967(6) 0.054(6) Uani 1 1 d . U
H38A H 0.9481 1.2794 0.1043 0.065 Uiso 1 1 calc R U
C39 C 0.968(2) 1.419(2) 0.1160(5) 0.052(6) Uani 1 1 d . U
H39A H 0.9747 1.4058 0.1366 0.062 Uiso 1 1 calc R U
C40 C 0.974(2) 1.519(2) 0.1058(6) 0.056(6) Uani 1 1 d . U
H40A H 0.9831 1.5718 0.1193 0.067 Uiso 1 1 calc R U
C41 C 0.967(2) 1.535(2) 0.0758(6) 0.062(6) Uani 1 1 d . U
H41A H 0.9733 1.5990 0.0682 0.074 Uiso 1 1 calc R U
C42 C 0.948(2) 1.454(2) 0.0554(6) 0.055(6) Uani 1 1 d . U
H42A H 0.9404 1.4667 0.0349 0.066 Uiso 1 1 calc R U
C43 C 1.188(2) 1.249(2) -0.0671(6) 0.054(5) Uani 1 1 d . U
C44 C 1.200(2) 1.355(2) -0.0674(6) 0.060(6) Uani 1 1 d . U
H44A H 1.1551 1.3949 -0.0568 0.073 Uiso 1 1 calc R U
C45 C 1.279(2) 1.400(3) -0.0839(5) 0.059(6) Uani 1 1 d . U
H45A H 1.2890 1.4687 -0.0842 0.071 Uiso 1 1 calc R U
C46 C 1.339(2) 1.336(2) -0.0990(6) 0.059(6) Uani 1 1 d . U
H46A H 1.3923 1.3640 -0.1095 0.071 Uiso 1 1 calc R U
C47 C 1.329(2) 1.245(2) -0.1002(6) 0.060(6) Uani 1 1 d . U
H47A H 1.3727 1.2083 -0.1123 0.072 Uiso 1 1 calc R U
C48 C 1.254(2) 1.193(2) -0.0840(5) 0.054(6) Uani 1 1 d . U
H48A H 1.2500 1.1237 -0.0847 0.065 Uiso 1 1 calc R U
O200 C 0.841(2) 1.156(2) -0.0354(6) 0.052(7) Uiso 1 1 d . U
C200 O 0.7959(16) 1.2066(16) -0.0523(4) 0.069(6) Uiso 1 1 d . U

loop_
_atom_site_aniso_label
_atom_site_aniso_U_11
_atom_site_aniso_U_22
_atom_site_aniso_U_33
_atom_site_aniso_U_23
_atom_site_aniso_U_13
_atom_site_aniso_U_12
Ru1 0.0471(16) 0.0516(17) 0.0263(10) -0.0041(13) 0.0032(13) -0.0065(14)
O21 0.050(11) 0.048(11) 0.036(9) -0.005(8) 0.007(9) -0.001(9)
N22 0.046(10) 0.056(10) 0.028(9) -0.009(8) -0.003(8) -0.006(10)
N23 0.057(11) 0.072(12) 0.023(9) -0.012(8) 0.001(9) -0.004(10)
N24 0.049(10) 0.048(10) 0.034(9) -0.003(9) -0.005(9) -0.005(9)
C1 0.051(10) 0.048(10) 0.025(8) 0.003(8) 0.018(8) -0.004(9)
C2A 0.060(11) 0.057(12) 0.027(10) -0.005(10) 0.014(10) 0.007(11)
C2 0.056(10) 0.055(10) 0.030(9) -0.004(8) 0.019(9) 0.002(9)
C2C 0.069(13) 0.069(13) 0.028(10) 0.000(10) 0.008(10) -0.002(12)
C2B 0.066(12) 0.068(13) 0.026(10) -0.007(10) 0.008(10) 0.001(11)
C3A 0.072(12) 0.073(12) 0.032(10) 0.005(10) 0.002(11) -0.006(11)
C3B 0.069(13) 0.074(13) 0.030(10) 0.004(10) 0.007(11) -0.007(11)
C3 0.058(10) 0.060(10) 0.029(8) 0.003(9) 0.010(9) -0.003(9)
C4 0.052(10) 0.054(10) 0.025(8) 0.006(8) 0.009(8) -0.006(9)
C5 0.051(10) 0.056(10) 0.021(8) -0.002(8) 0.002(8) -0.010(9)
C6 0.047(10) 0.056(10) 0.021(8) -0.005(9) -0.001(8) -0.011(9)
C7 0.051(12) 0.060(12) 0.025(10) -0.010(10) -0.005(10) -0.011(11)
C8 0.053(12) 0.063(12) 0.027(10) -0.004(10) -0.005(9) -0.008(11)
C9 0.049(10) 0.058(10) 0.023(9) -0.012(9) -0.001(8) -0.005(9)
C10 0.049(10) 0.069(10) 0.028(9) -0.013(8) 0.001(9) 0.004(9)
C11 0.049(10) 0.076(11) 0.024(8) -0.012(9) 0.001(8) 0.000(10)
C12 0.043(12) 0.079(13) 0.026(10) -0.014(10) -0.001(10) -0.006(11)
C13 0.047(12) 0.071(13) 0.026(10) -0.018(10) -0.004(10) -0.010(10)
C14 0.051(10) 0.066(11) 0.028(9) -0.014(9) -0.001(8) 0.000(9)
C15 0.055(10) 0.058(10) 0.035(8) -0.020(8) 0.001(9) -0.002(9)
C16 0.050(10) 0.053(10) 0.038(9) -0.014(9) 0.002(9) -0.006(9)
C17 0.062(12) 0.062(11) 0.040(10) -0.012(10) 0.007(11) -0.009(11)
C18 0.061(12) 0.056(11) 0.026(10) -0.002(10) 0.012(10) -0.012(11)
C19 0.053(10) 0.051(10) 0.028(8) 0.006(8) 0.002(9) -0.011(9)
C20 0.051(10) 0.055(10) 0.028(8) 0.007(8) 0.008(9) -0.015(9)
C21 0.051(10) 0.049(10) 0.031(9) 0.001(8) 0.013(9) -0.003(9)
C25 0.063(11) 0.053(10) 0.028(9) -0.006(8) 0.008(9) 0.000(10)
C26 0.071(13) 0.056(12) 0.040(11) -0.014(9) 0.001(10) 0.002(11)
C27 0.073(13) 0.052(12) 0.042(11) -0.008(10) 0.002(11) 0.008(12)
C28 0.070(14) 0.049(12) 0.039(11) 0.004(10) 0.001(11) 0.010(12)
C29 0.068(13) 0.045(12) 0.036(11) 0.000(10) 0.009(11) 0.010(11)
C30 0.068(12) 0.051(12) 0.033(11) -0.002(9) 0.009(11) 0.008(11)
C31 0.050(11) 0.082(11) 0.034(9) -0.006(9) -0.007(10) 0.000(11)
C32 0.056(13) 0.094(13) 0.041(11) 0.009(10) -0.010(11) -0.001(13)
C33 0.055(13) 0.099(14) 0.053(12) 0.009(10) -0.010(12) 0.003(13)
C34 0.058(13) 0.099(15) 0.049(12) 0.002(11) -0.009(12) 0.000(13)
C35 0.066(14) 0.094(14) 0.049(12) -0.003(11) -0.006(12) 0.000(13)
C36 0.056(13) 0.089(14) 0.044(11) -0.002(10) -0.001(11) -0.003(13)
C37 0.053(10) 0.061(11) 0.040(9) -0.025(9) 0.010(9) 0.000(10)
C38 0.055(11) 0.067(12) 0.041(11) -0.028(11) 0.003(10) 0.000(11)
C39 0.053(11) 0.069(13) 0.035(11) -0.030(11) 0.006(10) 0.000(12)
C40 0.052(11) 0.070(13) 0.045(12) -0.024(12) 0.008(11) 0.000(12)
C41 0.055(11) 0.071(13) 0.060(12) -0.020(12) 0.014(11) -0.002(12)
C42 0.050(11) 0.062(12) 0.052(11) -0.024(11) 0.018(10) 0.005(12)
C43 0.057(11) 0.064(11) 0.042(10) 0.000(10) 0.008(9) -0.017(10)
C44 0.061(13) 0.070(13) 0.050(11) -0.006(11) 0.004(10) -0.014(12)
C45 0.060(13) 0.070(14) 0.048(11) -0.003(12) 0.012(10) -0.013(12)
C46 0.055(13) 0.071(14) 0.051(11) -0.004(12) 0.011(10) -0.017(12)
C47 0.055(13) 0.074(14) 0.050(11) -0.008(12) 0.008(10) -0.018(12)
C48 0.056(13) 0.062(13) 0.044(11) -0.008(11) 0.011(10) -0.018(11)

loop_
_atom_type_symbol
_atom_type_description
_atom_type_scat_dispersion_real
_atom_type_scat_dispersion_imag
_atom_type_scat_source
C C 0.0033 0.0016 'International Tables Vol C Tables 4.2.6.8 and 6.1.1.4'
H H 0.0000 0.0000 'International Tables Vol C Tables 4.2.6.8 and 6.1.1.4'
N N 0.0061 0.0033 'International Tables Vol C Tables 4.2.6.8 and 6.1.1.4'
O O 0.0106 0.0060 'International Tables Vol C Tables 4.2.6.8 and 6.1.1.4'
Ru Ru -1.2594 0.8363 'International Tables Vol C Tables 4.2.6.8 and 6.1.1.4'
Cl Cl 0.1484 0.1585 'International Tables Vol C Tables 4.2.6.8 and 6.1.1.4'

loop_
_geom_angle_atom_site_label_1
_geom_angle_atom_site_label_2
_geom_angle_atom_site_label_3
_geom_angle
_geom_angle_site_symmetry_1
_geom_angle_site_symmetry_3
O200 Ru1 N23 95.8(10) . .
O200 Ru1 N24 90.4(12) . .
N23 Ru1 N24 94.8(9) . .
O200 Ru1 N22 87.0(12) . .
N23 Ru1 N22 92.4(9) . .
N24 Ru1 N22 172.6(8) . .
O200 Ru1 O21 108.9(9) . .
N23 Ru1 O21 154.9(8) . .
N24 Ru1 O21 89.4(7) . .
N22 Ru1 O21 84.9(7) . .
O200 Ru1 O21 173.3(12) . 7
N23 Ru1 O21 85.7(7) . 7
N24 Ru1 O21 83.0(7) . 7
N22 Ru1 O21 99.5(7) . 7
O21 Ru1 O21 70.2(6) . 7
O200 Ru1 C21 79.1(10) . .
N23 Ru1 C21 174.9(9) . .
N24 Ru1 C21 85.4(8) . .
N22 Ru1 C21 87.3(8) . .
O21 Ru1 C21 30.1(6) . .
O21 Ru1 C21 99.3(8) 7 .
C21 O21 Ru1 93.4(16) . .
C21 O21 Ru1 158.4(17) . 7
Ru1 O21 Ru1 108.1(6) . 7
C6 N22 C9 109(2) . .
C6 N22 Ru1 128.1(18) . .
C9 N22 Ru1 122.6(17) . .
C11 N23 C14 107(2) . .
C11 N23 Ru1 129(2) . .
C14 N23 Ru1 123.5(19) . .
C16 N24 C19 109(2) . .
C16 N24 Ru1 122.2(17) . .
C19 N24 Ru1 128.8(17) . .
C21 C1 C20 124(2) . .
C21 C1 C2 109(3) . .
C20 C1 C2 126(3) . .
C2 C2A C2B 135(3) . .
C2A C2 C1 131(3) . .
C2A C2 C3 122(3) . .
C1 C2 C3 107(2) . .
C2B C2C C3B 126(3) . .
C2C C2B C2A 131(3) . .
C3B C3A C3 129(3) . .
C3A C3B C2C 132(3) . .
C3A C3 C4 129(3) . .
C3A C3 C2 125(2) . .
C4 C3 C2 106(2) . .
C5 C4 C3 126(3) . .
C5 C4 C21 126(2) . .
C3 C4 C21 107(3) . .
C6 C5 C4 128(3) . .
C6 C5 C25 114(3) . .
C4 C5 C25 118(2) . .
C5 C6 N22 128(3) . .
C5 C6 C7 124(3) . .
N22 C6 C7 107(2) . .
C8 C7 C6 111(2) . .
C7 C8 C9 105(3) . .
N22 C9 C10 125(3) . .
N22 C9 C8 108(2) . .
C10 C9 C8 127(3) . .
C11 C10 C9 127(3) . .
C11 C10 C31 119(3) . .
C9 C10 C31 114(3) . .
C10 C11 N23 124(3) . .
C10 C11 C12 127(3) . .
N23 C11 C12 109(3) . .
C13 C12 C11 107(3) . .
C12 C13 C14 109(3) . .
C15 C14 N23 130(3) . .
C15 C14 C13 123(3) . .
N23 C14 C13 108(3) . .
C14 C15 C16 122(3) . .
C14 C15 C37 125(3) . .
C16 C15 C37 112(3) . .
N24 C16 C17 106(2) . .
N24 C16 C15 126(3) . .
C17 C16 C15 128(3) . .
C18 C17 C16 112(3) . .
C17 C18 C19 108(3) . .
C20 C19 N24 127(3) . .
C20 C19 C18 128(3) . .
N24 C19 C18 105(2) . .
C19 C20 C1 125(3) . .
C19 C20 C43 116(3) . .
C1 C20 C43 118(2) . .
O21 C21 C1 130(3) . .
O21 C21 C4 118(2) . .
C1 C21 C4 111(3) . .
O21 C21 Ru1 56.4(12) . .
C1 C21 Ru1 111.4(18) . .
C4 C21 Ru1 110.0(17) . .
C30 C25 C26 117(2) . .
C30 C25 C5 124(3) . .
C26 C25 C5 118(3) . .
C27 C26 C25 120(3) . .
C26 C27 C28 120(3) . .
C29 C28 C27 122(3) . .
C28 C29 C30 117(3) . .
C29 C30 C25 123(3) . .
C32 C31 C36 115(3) . .
C32 C31 C10 123(3) . .
C36 C31 C10 121(3) . .
C31 C32 C33 127(3) . .
C34 C33 C32 116(3) . .
C35 C34 C33 121(3) . .
C34 C35 C36 120(3) . .
C31 C36 C35 121(3) . .
C42 C37 C38 116(3) . .
C42 C37 C15 121(3) . .
C38 C37 C15 123(3) . .
C39 C38 C37 123(3) . .
C38 C39 C40 121(3) . .
C41 C40 C39 117(3) . .
C40 C41 C42 121(3) . .
C37 C42 C41 122(3) . .
C48 C43 C44 118(3) . .
C48 C43 C20 119(3) . .
C44 C43 C20 123(3) . .
C45 C44 C43 120(3) . .
C46 C45 C44 115(3) . .
C47 C46 C45 126(3) . .
C46 C47 C48 123(3) . .
C43 C48 C47 118(3) . .
C200 O200 Ru1 174(3) . .

loop_
_geom_bond_atom_site_label_1
_geom_bond_atom_site_label_2
_geom_bond_distance
_geom_bond_site_symmetry_2
Ru1 O200 1.77(3) .
Ru1 N23 1.94(2) .
Ru1 N24 2.015(19) .
Ru1 N22 2.07(2) .
Ru1 O21 2.104(17) .
Ru1 O21 2.235(17) 7
Ru1 C21 2.52(2) .
O21 C21 1.27(2) .
O21 Ru1 2.235(17) 7
N22 C6 1.39(3) .
N22 C9 1.39(3) .
N23 C11 1.38(3) .
N23 C14 1.39(3) .
N24 C16 1.41(3) .
N24 C19 1.45(3) .
C1 C21 1.37(3) .
C1 C20 1.40(3) .
C1 C2 1.44(3) .
C2A C2 1.33(3) .
C2A C2B 1.36(3) .
C2 C3 1.51(4) .
C2C C2B 1.30(3) .
C2C C3B 1.36(3) .
C3A C3B 1.34(3) .
C3A C3 1.42(3) .
C3 C4 1.45(3) .
C4 C5 1.41(3) .
C4 C21 1.46(3) .
C5 C6 1.37(3) .
C5 C25 1.51(3) .
C6 C7 1.41(3) .
C7 C8 1.39(3) .
C8 C9 1.45(3) .
C9 C10 1.44(3) .
C10 C11 1.38(4) .
C10 C31 1.51(4) .
C11 C12 1.49(3) .
C12 C13 1.31(4) .
C13 C14 1.50(3) .
C14 C15 1.37(4) .
C15 C16 1.43(3) .
C15 C37 1.47(3) .
C16 C17 1.42(4) .
C17 C18 1.33(3) .
C18 C19 1.46(3) .
C19 C20 1.36(3) .
C20 C43 1.49(3) .
C25 C30 1.40(3) .
C25 C26 1.41(4) .
C26 C27 1.37(3) .
C27 C28 1.38(4) .
C28 C29 1.36(4) .
C29 C30 1.40(3) .
C31 C32 1.28(4) .
C31 C36 1.38(4) .
C32 C33 1.41(4) .
C33 C34 1.34(4) .
C34 C35 1.34(4) .
C35 C36 1.39(4) .
C37 C42 1.36(3) .
C37 C38 1.40(3) .
C38 C39 1.34(3) .
C39 C40 1.42(3) .
C40 C41 1.35(3) .
C41 C42 1.43(3) .
C43 C48 1.38(3) .
C43 C44 1.44(4) .
C44 C45 1.43(3) .
C45 C46 1.35(4) .
C46 C47 1.24(4) .
C47 C48 1.42(3) .
O200 C200 1.18(3) .
